data_7209079
loop_
_publ_author_name
'Klien, Henrik'
'Seichter, Wilhelm'
'Weber, Edwin'

_publ_section_title
;
 Crystalline inclusion compounds of new elongated bisfluorenol hosts with
 protic guest molecules
;
_journal_issue 3
_journal_name_full CrystEngComm
_journal_page_first 586
_journal_paper_doi 10.1039/c2ce26518d
_journal_volume 15
_journal_year 2013
_chemical_formula_moiety 'C44 H30 O2, 2(C2 H6 O)'
_chemical_formula_sum 'C48 H42 O4'
_chemical_formula_weight 682.82
_chemical_name_systematic
;
?
;
_space_group_IT_number 2
_symmetry_cell_setting triclinic
_symmetry_space_group_name_Hall '-P 1'
_symmetry_space_group_name_H-M 'P -1'
_atom_sites_solution_hydrogens geom
_atom_sites_solution_primary direct
_atom_sites_solution_secondary difmap
_audit_creation_method SHELXL-97
_cell_angle_alpha 64.774(1)
_cell_angle_beta 80.205(1)
_cell_angle_gamma 73.551(1)
_cell_formula_units_Z 2
_cell_length_a 11.4578(2)
_cell_length_b 12.9959(2)
_cell_length_c 14.1065(3)
_cell_measurement_reflns_used 9833
_cell_measurement_temperature 100(2)
_cell_measurement_theta_max 28.66
_cell_measurement_theta_min 2.33
_cell_volume 1819.47(6)
_computing_cell_refinement 'SAINT-NT (Sheldrick, 2008)'
_computing_data_collection 'Kappa APEX 2 (Bruker-AXS)'
_computing_data_reduction SAINT
_computing_molecular_graphics 'ORTEP-3 (Farrugia)'
_computing_publication_material SHELXTL
_computing_structure_refinement 'SHELXL-97 (Sheldrick, 1997)'
_computing_structure_solution 'SHELXS-97 (Sheldrick, 1990)'
_diffrn_ambient_temperature 100(2)
_diffrn_measured_fraction_theta_full 0.985
_diffrn_measured_fraction_theta_max 0.985
_diffrn_measurement_device_type 'CCD area detector'
_diffrn_measurement_method 'phi and omega scans'
_diffrn_radiation_monochromator graphite
_diffrn_radiation_source 'fine-focus sealed tube'
_diffrn_radiation_type MoK\a
_diffrn_radiation_wavelength 0.71073
_diffrn_reflns_av_R_equivalents 0.0228
_diffrn_reflns_av_sigmaI/netI 0.0231
_diffrn_reflns_limit_h_max 14
_diffrn_reflns_limit_h_min -14
_diffrn_reflns_limit_k_max 16
_diffrn_reflns_limit_k_min -15
_diffrn_reflns_limit_l_max 18
_diffrn_reflns_limit_l_min -18
_diffrn_reflns_number 34487
_diffrn_reflns_theta_full 27.40
_diffrn_reflns_theta_max 27.40
_diffrn_reflns_theta_min 2.24
_diffrn_standards_decay_% <1%
_exptl_absorpt_coefficient_mu 0.078
_exptl_absorpt_correction_type none
_exptl_crystal_colour colourless
_exptl_crystal_density_diffrn 1.246
_exptl_crystal_density_method 'not measured'
_exptl_crystal_description irregular
_exptl_crystal_F_000 724
_exptl_crystal_size_max 0.37
_exptl_crystal_size_mid 0.24
_exptl_crystal_size_min 0.22
_refine_diff_density_max 0.362
_refine_diff_density_min -0.274
_refine_diff_density_rms 0.042
_refine_ls_extinction_method none
_refine_ls_goodness_of_fit_ref 0.985
_refine_ls_hydrogen_treatment constr
_refine_ls_matrix_type full
_refine_ls_number_parameters 475
_refine_ls_number_reflns 8134
_refine_ls_number_restraints 0
_refine_ls_restrained_S_all 0.985
_refine_ls_R_factor_all 0.0487
_refine_ls_R_factor_gt 0.0387
_refine_ls_shift/su_max 0.000
_refine_ls_shift/su_mean 0.000
_refine_ls_structure_factor_coef Fsqd
_refine_ls_weighting_details 'calc w=1/[\s^2^(Fo^2^)+(0.0754P)^2^+0.4988P] where P=(Fo^2^+2Fc^2^)/3'
_refine_ls_weighting_scheme calc
_refine_ls_wR_factor_gt 0.1100
_refine_ls_wR_factor_ref 0.1192
_reflns_number_gt 6797
_reflns_number_total 8134
_reflns_threshold_expression >2sigma(I)
_cod_data_source_file c2ce26518d.txt
_cod_data_source_block klien_1_0m
_cod_database_code 7209079

loop_
_symmetry_equiv_pos_as_xyz
'x, y, z'
'-x, -y, -z'

loop_
_atom_site_label
_atom_site_type_symbol
_atom_site_fract_x
_atom_site_fract_y
_atom_site_fract_z
_atom_site_U_iso_or_equiv
_atom_site_adp_type
_atom_site_occupancy
_atom_site_symmetry_multiplicity
_atom_site_calc_flag
_atom_site_refinement_flags
O1 O 0.23865(7) 0.25416(7) 0.14782(6) 0.01984(19) Uani 1 1 d .
H1 H 0.2938 0.2003 0.1386 0.030 Uiso 1 1 calc R
C1 C 0.23182(10) 0.11675(10) 0.32826(9) 0.0148(2) Uani 1 1 d .
C2 C 0.31310(10) 0.01185(10) 0.33890(9) 0.0171(2) Uani 1 1 d .
H2 H 0.3259 -0.0163 0.2850 0.020 Uiso 1 1 calc R
C3 C 0.37608(11) -0.05206(10) 0.43072(9) 0.0191(2) Uani 1 1 d .
H3 H 0.4323 -0.1246 0.4397 0.023 Uiso 1 1 calc R
C4 C 0.35688(11) -0.00994(10) 0.50912(9) 0.0190(2) Uani 1 1 d .
H4 H 0.4003 -0.0543 0.5712 0.023 Uiso 1 1 calc R
C5 C 0.27549(10) 0.09571(10) 0.49813(9) 0.0179(2) Uani 1 1 d .
H5 H 0.2630 0.1240 0.5519 0.022 Uiso 1 1 calc R
C6 C 0.21249(10) 0.15955(10) 0.40688(9) 0.0155(2) Uani 1 1 d .
C7 C 0.12187(10) 0.27193(10) 0.37321(9) 0.0161(2) Uani 1 1 d .
C8 C 0.06767(11) 0.34578(11) 0.42471(10) 0.0206(2) Uani 1 1 d .
H8 H 0.0887 0.3268 0.4935 0.025 Uiso 1 1 calc R
C9 C -0.01794(11) 0.44798(11) 0.37337(11) 0.0240(3) Uani 1 1 d .
H9 H -0.0554 0.4993 0.4075 0.029 Uiso 1 1 calc R
C10 C -0.04956(11) 0.47617(11) 0.27295(11) 0.0233(3) Uani 1 1 d .
H10 H -0.1076 0.5468 0.2389 0.028 Uiso 1 1 calc R
C11 C 0.00324(11) 0.40143(10) 0.22165(10) 0.0196(2) Uani 1 1 d .
H11 H -0.0188 0.4200 0.1533 0.023 Uiso 1 1 calc R
C12 C 0.08844(10) 0.29970(10) 0.27274(9) 0.0161(2) Uani 1 1 d .
C13 C 0.15709(10) 0.20427(10) 0.23416(9) 0.0152(2) Uani 1 1 d .
C14 C 0.07030(10) 0.15660(10) 0.20060(9) 0.0154(2) Uani 1 1 d .
C15 C 0.05929(11) 0.19124(10) 0.09355(9) 0.0188(2) Uani 1 1 d .
H15 H 0.1075 0.2414 0.0439 0.023 Uiso 1 1 calc R
C16 C -0.02033(11) 0.15416(11) 0.05795(9) 0.0218(3) Uani 1 1 d .
H16 H -0.0263 0.1789 -0.0152 0.026 Uiso 1 1 calc R
C17 C -0.09081(12) 0.08129(12) 0.12921(10) 0.0236(3) Uani 1 1 d .
H17 H -0.1451 0.0551 0.1055 0.028 Uiso 1 1 calc R
C18 C -0.08164(11) 0.04650(11) 0.23603(10) 0.0215(3) Uani 1 1 d .
H18 H -0.1304 -0.0035 0.2848 0.026 Uiso 1 1 calc R
C19 C -0.00258(10) 0.08317(10) 0.27352(9) 0.0167(2) Uani 1 1 d .
C20 C -0.00048(10) 0.04119(10) 0.39033(9) 0.0163(2) Uani 1 1 d .
C21 C -0.06580(10) 0.11200(10) 0.44237(9) 0.0171(2) Uani 1 1 d .
H21 H -0.1116 0.1885 0.4035 0.021 Uiso 1 1 calc R
C22 C 0.06443(10) -0.07149(10) 0.44947(9) 0.0175(2) Uani 1 1 d .
H22 H 0.1083 -0.1211 0.4152 0.021 Uiso 1 1 calc R
O1A O 0.57294(7) 0.67548(7) 0.07376(6) 0.01731(18) Uani 1 1 d .
H1A H 0.6388 0.6294 0.0669 0.026 Uiso 1 1 calc R
C1A C 0.53648(10) 0.52223(10) 0.24006(8) 0.0144(2) Uani 1 1 d .
C2A C 0.63009(11) 0.42339(10) 0.25755(9) 0.0165(2) Uani 1 1 d .
H2A H 0.7120 0.4295 0.2367 0.020 Uiso 1 1 calc R
C3A C 0.60163(11) 0.31400(10) 0.30667(9) 0.0199(2) Uani 1 1 d .
H3A H 0.6648 0.2448 0.3197 0.024 Uiso 1 1 calc R
C4A C 0.48148(12) 0.30592(11) 0.33658(9) 0.0212(3) Uani 1 1 d .
H4A H 0.4636 0.2309 0.3701 0.025 Uiso 1 1 calc R
C5A C 0.38714(11) 0.40548(11) 0.31837(9) 0.0197(2) Uani 1 1 d .
H5A H 0.3052 0.3994 0.3389 0.024 Uiso 1 1 calc R
C6A C 0.41529(10) 0.51412(10) 0.26948(9) 0.0163(2) Uani 1 1 d .
C7A C 0.33646(10) 0.63253(10) 0.23937(9) 0.0168(2) Uani 1 1 d .
C8A C 0.21097(11) 0.67068(12) 0.25131(10) 0.0234(3) Uani 1 1 d .
H8A H 0.1611 0.6161 0.2842 0.028 Uiso 1 1 calc R
C9A C 0.15976(12) 0.79044(12) 0.21402(11) 0.0271(3) Uani 1 1 d .
H9A H 0.0740 0.8177 0.2214 0.033 Uiso 1 1 calc R
C10A C 0.23194(12) 0.87092(11) 0.16612(10) 0.0247(3) Uani 1 1 d .
H10A H 0.1951 0.9524 0.1414 0.030 Uiso 1 1 calc R
C11A C 0.35864(11) 0.83271(10) 0.15406(9) 0.0190(2) Uani 1 1 d .
H11A H 0.4085 0.8873 0.1213 0.023 Uiso 1 1 calc R
C12A C 0.40923(10) 0.71362(10) 0.19110(8) 0.0156(2) Uani 1 1 d .
C13A C 0.54270(10) 0.65033(10) 0.18319(8) 0.0143(2) Uani 1 1 d .
C14A C 0.62978(10) 0.68795(9) 0.22714(9) 0.0142(2) Uani 1 1 d .
C15A C 0.70434(10) 0.75946(10) 0.15694(9) 0.0164(2) Uani 1 1 d .
H15A H 0.6995 0.7838 0.0837 0.020 Uiso 1 1 calc R
C16A C 0.78551(11) 0.79583(10) 0.19178(9) 0.0184(2) Uani 1 1 d .
H16A H 0.8356 0.8442 0.1426 0.022 Uiso 1 1 calc R
C17A C 0.79324(11) 0.76149(11) 0.29806(10) 0.0199(2) Uani 1 1 d .
H17A H 0.8488 0.7858 0.3224 0.024 Uiso 1 1 calc R
C18A C 0.71917(11) 0.69124(11) 0.36898(9) 0.0197(2) Uani 1 1 d .
H18A H 0.7243 0.6683 0.4420 0.024 Uiso 1 1 calc R
C19A C 0.63721(10) 0.65335(10) 0.33565(9) 0.0156(2) Uani 1 1 d .
C20A C 0.56479(10) 0.57468(10) 0.41912(8) 0.0156(2) Uani 1 1 d .
C21A C 0.62155(11) 0.45828(10) 0.47613(9) 0.0170(2) Uani 1 1 d .
H21A H 0.7052 0.4295 0.4604 0.020 Uiso 1 1 calc R
C22A C 0.44249(11) 0.61635(10) 0.44433(9) 0.0170(2) Uani 1 1 d .
H22A H 0.4029 0.6959 0.4071 0.020 Uiso 1 1 calc R
O1B O 0.43166(8) 0.11036(7) 0.08516(7) 0.02102(19) Uani 1 1 d .
H1B H 0.4395 0.1725 0.0337 0.032 Uiso 1 1 calc R
C1B C 0.54345(11) 0.05457(11) 0.13753(10) 0.0232(3) Uani 1 1 d .
H1B1 H 0.6104 0.0405 0.0868 0.028 Uiso 1 1 calc R
H1B2 H 0.5367 -0.0223 0.1937 0.028 Uiso 1 1 calc R
C2B C 0.57373(14) 0.12739(15) 0.18460(12) 0.0372(4) Uani 1 1 d .
H2B1 H 0.5867 0.2011 0.1286 0.056 Uiso 1 1 calc R
H2B2 H 0.6480 0.0845 0.2231 0.056 Uiso 1 1 calc R
H2B3 H 0.5062 0.1440 0.2328 0.056 Uiso 1 1 calc R
O1C O 0.78851(8) 0.54287(8) 1.02740(7) 0.0250(2) Uani 1 1 d .
H1C H 0.7878 0.5991 0.9685 0.038 Uiso 1 1 calc R
C1C C 0.79334(14) 0.43915(12) 1.01361(11) 0.0339(3) Uani 1 1 d .
H1C1 H 0.8134 0.3704 1.0804 0.041 Uiso 1 1 calc R
H1C2 H 0.8589 0.4303 0.9600 0.041 Uiso 1 1 calc R
C2C C 0.6746(2) 0.44231(17) 0.97992(14) 0.0546(5) Uani 1 1 d .
H2C1 H 0.6097 0.4499 1.0333 0.082 Uiso 1 1 calc R
H2C2 H 0.6811 0.3698 0.9715 0.082 Uiso 1 1 calc R
H2C3 H 0.6553 0.5093 0.9129 0.082 Uiso 1 1 calc R

loop_
_atom_site_aniso_label
_atom_site_aniso_U_11
_atom_site_aniso_U_22
_atom_site_aniso_U_33
_atom_site_aniso_U_23
_atom_site_aniso_U_13
_atom_site_aniso_U_12
O1 0.0169(4) 0.0188(4) 0.0174(4) -0.0024(3) 0.0039(3) -0.0052(3)
C1 0.0122(5) 0.0148(5) 0.0153(5) -0.0025(4) 0.0006(4) -0.0064(4)
C2 0.0158(5) 0.0168(6) 0.0170(5) -0.0052(5) 0.0016(4) -0.0051(4)
C3 0.0159(5) 0.0145(6) 0.0230(6) -0.0042(5) -0.0017(4) -0.0026(4)
C4 0.0167(5) 0.0189(6) 0.0181(6) -0.0020(5) -0.0046(4) -0.0057(5)
C5 0.0175(6) 0.0202(6) 0.0174(6) -0.0066(5) -0.0010(4) -0.0078(5)
C6 0.0119(5) 0.0154(5) 0.0184(5) -0.0049(4) 0.0005(4) -0.0059(4)
C7 0.0125(5) 0.0151(5) 0.0207(6) -0.0055(5) -0.0002(4) -0.0061(4)
C8 0.0180(6) 0.0211(6) 0.0257(6) -0.0116(5) -0.0012(5) -0.0057(5)
C9 0.0201(6) 0.0215(6) 0.0344(7) -0.0168(6) 0.0001(5) -0.0031(5)
C10 0.0178(6) 0.0153(6) 0.0337(7) -0.0077(5) -0.0045(5) -0.0004(5)
C11 0.0173(6) 0.0170(6) 0.0212(6) -0.0043(5) -0.0018(4) -0.0043(5)
C12 0.0132(5) 0.0147(5) 0.0195(6) -0.0053(4) 0.0020(4) -0.0061(4)
C13 0.0144(5) 0.0134(5) 0.0137(5) -0.0019(4) 0.0012(4) -0.0040(4)
C14 0.0140(5) 0.0135(5) 0.0156(5) -0.0047(4) -0.0014(4) -0.0001(4)
C15 0.0190(6) 0.0172(6) 0.0163(6) -0.0053(5) 0.0002(4) -0.0013(4)
C16 0.0238(6) 0.0230(6) 0.0167(6) -0.0092(5) -0.0043(5) 0.0010(5)
C17 0.0222(6) 0.0254(7) 0.0274(7) -0.0141(5) -0.0064(5) -0.0036(5)
C18 0.0198(6) 0.0211(6) 0.0236(6) -0.0070(5) -0.0012(5) -0.0078(5)
C19 0.0153(5) 0.0161(6) 0.0169(5) -0.0058(4) -0.0008(4) -0.0022(4)
C20 0.0136(5) 0.0193(6) 0.0154(5) -0.0040(5) 0.0009(4) -0.0088(4)
C21 0.0146(5) 0.0162(5) 0.0177(5) -0.0029(4) -0.0004(4) -0.0060(4)
C22 0.0155(5) 0.0178(6) 0.0190(6) -0.0068(5) 0.0021(4) -0.0062(4)
O1A 0.0205(4) 0.0177(4) 0.0118(4) -0.0053(3) 0.0010(3) -0.0037(3)
C1A 0.0182(5) 0.0150(5) 0.0110(5) -0.0054(4) -0.0002(4) -0.0056(4)
C2A 0.0178(5) 0.0181(6) 0.0135(5) -0.0060(4) -0.0001(4) -0.0053(4)
C3A 0.0235(6) 0.0149(6) 0.0195(6) -0.0062(5) -0.0022(5) -0.0024(5)
C4A 0.0275(6) 0.0164(6) 0.0202(6) -0.0054(5) 0.0004(5) -0.0097(5)
C5A 0.0200(6) 0.0211(6) 0.0202(6) -0.0085(5) 0.0022(5) -0.0096(5)
C6A 0.0174(6) 0.0188(6) 0.0142(5) -0.0078(5) -0.0002(4) -0.0052(4)
C7A 0.0178(6) 0.0185(6) 0.0160(5) -0.0088(5) -0.0011(4) -0.0042(4)
C8A 0.0178(6) 0.0266(7) 0.0282(7) -0.0138(5) 0.0012(5) -0.0059(5)
C9A 0.0164(6) 0.0304(7) 0.0361(7) -0.0183(6) -0.0017(5) 0.0002(5)
C10A 0.0242(6) 0.0199(6) 0.0289(7) -0.0120(5) -0.0067(5) 0.0031(5)
C11A 0.0222(6) 0.0164(6) 0.0184(6) -0.0073(5) -0.0024(4) -0.0031(5)
C12A 0.0168(5) 0.0183(6) 0.0132(5) -0.0082(4) -0.0018(4) -0.0026(4)
C13A 0.0168(5) 0.0134(5) 0.0116(5) -0.0041(4) -0.0003(4) -0.0038(4)
C14A 0.0142(5) 0.0117(5) 0.0152(5) -0.0052(4) -0.0002(4) -0.0014(4)
C15A 0.0170(5) 0.0145(5) 0.0152(5) -0.0044(4) -0.0002(4) -0.0028(4)
C16A 0.0168(5) 0.0153(6) 0.0213(6) -0.0055(5) 0.0022(4) -0.0057(4)
C17A 0.0194(6) 0.0200(6) 0.0242(6) -0.0108(5) -0.0013(5) -0.0070(5)
C18A 0.0226(6) 0.0221(6) 0.0167(6) -0.0092(5) -0.0004(5) -0.0069(5)
C19A 0.0166(5) 0.0146(5) 0.0156(5) -0.0066(4) 0.0018(4) -0.0041(4)
C20A 0.0200(6) 0.0191(6) 0.0107(5) -0.0069(4) 0.0005(4) -0.0085(5)
C21A 0.0172(5) 0.0203(6) 0.0147(5) -0.0080(5) 0.0004(4) -0.0051(4)
C22A 0.0214(6) 0.0170(6) 0.0133(5) -0.0064(4) -0.0005(4) -0.0054(4)
O1B 0.0211(4) 0.0181(4) 0.0197(4) -0.0034(3) -0.0035(3) -0.0037(3)
C1B 0.0183(6) 0.0239(6) 0.0200(6) -0.0053(5) -0.0011(5) 0.0004(5)
C2B 0.0279(7) 0.0546(10) 0.0361(8) -0.0212(7) -0.0021(6) -0.0155(7)
O1C 0.0285(5) 0.0182(4) 0.0222(5) -0.0046(4) 0.0001(4) -0.0026(4)
C1C 0.0464(9) 0.0204(7) 0.0293(7) -0.0111(6) 0.0089(6) -0.0044(6)
C2C 0.0875(15) 0.0510(11) 0.0395(9) -0.0202(8) -0.0182(9) -0.0256(10)

loop_
_atom_type_symbol
_atom_type_description
_atom_type_scat_dispersion_real
_atom_type_scat_dispersion_imag
_atom_type_scat_source
C C 0.0033 0.0016 'International Tables Vol C Tables 4.2.6.8 and 6.1.1.4'
H H 0.0000 0.0000 'International Tables Vol C Tables 4.2.6.8 and 6.1.1.4'
O O 0.0106 0.0060 'International Tables Vol C Tables 4.2.6.8 and 6.1.1.4'

loop_
_geom_angle_atom_site_label_1
_geom_angle_atom_site_label_2
_geom_angle_atom_site_label_3
_geom_angle
_geom_angle_site_symmetry_1
C13 O1 H1 109.5 .
C2 C1 C6 121.34(11) .
C2 C1 C13 128.23(10) .
C6 C1 C13 110.36(10) .
C1 C2 C3 118.50(11) .
C1 C2 H2 120.7 .
C3 C2 H2 120.7 .
C4 C3 C2 120.31(11) .
C4 C3 H3 119.8 .
C2 C3 H3 119.8 .
C5 C4 C3 121.11(11) .
C5 C4 H4 119.4 .
C3 C4 H4 119.4 .
C4 C5 C6 118.76(11) .
C4 C5 H5 120.6 .
C6 C5 H5 120.6 .
C5 C6 C1 119.98(11) .
C5 C6 C7 131.29(11) .
C1 C6 C7 108.73(10) .
C8 C7 C12 120.17(11) .
C8 C7 C6 131.06(11) .
C12 C7 C6 108.75(10) .
C7 C8 C9 118.63(12) .
C7 C8 H8 120.7 .
C9 C8 H8 120.7 .
C10 C9 C8 121.03(11) .
C10 C9 H9 119.5 .
C8 C9 H9 119.5 .
C9 C10 C11 120.50(11) .
C9 C10 H10 119.7 .
C11 C10 H10 119.7 .
C12 C11 C10 118.48(11) .
C12 C11 H11 120.8 .
C10 C11 H11 120.8 .
C11 C12 C7 121.17(11) .
C11 C12 C13 128.30(11) .
C7 C12 C13 110.53(10) .
O1 C13 C12 107.37(9) .
O1 C13 C1 108.80(9) .
C12 C13 C1 101.57(9) .
O1 C13 C14 110.72(9) .
C12 C13 C14 112.00(9) .
C1 C13 C14 115.76(9) .
C15 C14 C19 118.69(11) .
C15 C14 C13 118.72(10) .
C19 C14 C13 122.54(10) .
C16 C15 C14 121.60(11) .
C16 C15 H15 119.2 .
C14 C15 H15 119.2 .
C17 C16 C15 119.80(11) .
C17 C16 H16 120.1 .
C15 C16 H16 120.1 .
C16 C17 C18 119.42(11) .
C16 C17 H17 120.3 .
C18 C17 H17 120.3 .
C17 C18 C19 121.73(11) .
C17 C18 H18 119.1 .
C19 C18 H18 119.1 .
C18 C19 C14 118.76(11) .
C18 C19 C20 117.40(10) .
C14 C19 C20 123.84(10) .
C22 C21 C20 120.47(11) 2_556
C22 C21 H21 119.8 2_556
C20 C21 H21 119.8 .
C21 C20 C22 118.62(11) .
C21 C20 C19 121.07(11) .
C22 C20 C19 120.29(10) .
C21 C22 C20 120.91(11) 2_556
C21 C22 H22 119.5 2_556
C20 C22 H22 119.5 .
C13A O1A H1A 109.5 .
C2A C1A C6A 121.18(10) .
C2A C1A C13A 128.48(10) .
C6A C1A C13A 110.22(10) .
C1A C2A C3A 118.45(11) .
C1A C2A H2A 120.8 .
C3A C2A H2A 120.8 .
C4A C3A C2A 120.38(11) .
C4A C3A H3A 119.8 .
C2A C3A H3A 119.8 .
C5A C4A C3A 121.17(11) .
C5A C4A H4A 119.4 .
C3A C4A H4A 119.4 .
C6A C5A C4A 118.50(11) .
C6A C5A H5A 120.7 .
C4A C5A H5A 120.7 .
C5A C6A C1A 120.32(11) .
C5A C6A C7A 130.76(11) .
C1A C6A C7A 108.91(10) .
C8A C7A C12A 120.29(11) .
C8A C7A C6A 131.01(11) .
C12A C7A C6A 108.70(10) .
C7A C8A C9A 118.58(12) .
C7A C8A H8A 120.7 .
C9A C8A H8A 120.7 .
C10A C9A C8A 121.14(12) .
C10A C9A H9A 119.4 .
C8A C9A H9A 119.4 .
C9A C10A C11A 120.43(12) .
C9A C10A H10A 119.8 .
C11A C10A H10A 119.8 .
C12A C11A C10A 118.28(11) .
C12A C11A H11A 120.9 .
C10A C11A H11A 120.9 .
C11A C12A C7A 121.28(11) .
C11A C12A C13A 128.37(11) .
C7A C12A C13A 110.28(10) .
O1A C13A C1A 108.74(9) .
O1A C13A C12A 106.18(9) .
C1A C13A C12A 101.74(9) .
O1A C13A C14A 110.47(9) .
C1A C13A C14A 115.55(9) .
C12A C13A C14A 113.47(9) .
C15A C14A C19A 118.61(10) .
C15A C14A C13A 118.80(10) .
C19A C14A C13A 122.59(10) .
C16A C15A C14A 121.55(10) .
C16A C15A H15A 119.2 .
C14A C15A H15A 119.2 .
C17A C16A C15A 119.86(11) .
C17A C16A H16A 120.1 .
C15A C16A H16A 120.1 .
C16A C17A C18A 119.42(11) .
C16A C17A H17A 120.3 .
C18A C17A H17A 120.3 .
C17A C18A C19A 121.66(11) .
C17A C18A H18A 119.2 .
C19A C18A H18A 119.2 .
C18A C19A C14A 118.90(10) .
C18A C19A C20A 117.07(10) .
C14A C19A C20A 124.00(10) .
C22A C21A C20A 120.93(11) 2_666
C22A C21A H21A 119.5 2_666
C20A C21A H21A 119.5 .
C21A C20A C22A 118.92(10) .
C21A C20A C19A 119.52(10) .
C22A C20A C19A 121.51(10) .
C21A C22A C20A 120.14(11) 2_666
C21A C22A H22A 119.9 2_666
C20A C22A H22A 119.9 .
C1B O1B H1B 109.5 .
O1B C1B C2B 111.87(11) .
O1B C1B H1B1 109.2 .
C2B C1B H1B1 109.2 .
O1B C1B H1B2 109.2 .
C2B C1B H1B2 109.2 .
H1B1 C1B H1B2 107.9 .
C1B C2B H2B1 109.5 .
C1B C2B H2B2 109.5 .
H2B1 C2B H2B2 109.5 .
C1B C2B H2B3 109.5 .
H2B1 C2B H2B3 109.5 .
H2B2 C2B H2B3 109.5 .
C1C O1C H1C 109.5 .
O1C C1C C2C 111.71(13) .
O1C C1C H1C1 109.3 .
C2C C1C H1C1 109.3 .
O1C C1C H1C2 109.3 .
C2C C1C H1C2 109.3 .
H1C1 C1C H1C2 107.9 .
C1C C2C H2C1 109.5 .
C1C C2C H2C2 109.5 .
H2C1 C2C H2C2 109.5 .
C1C C2C H2C3 109.5 .
H2C1 C2C H2C3 109.5 .
H2C2 C2C H2C3 109.5 .

loop_
_geom_bond_atom_site_label_1
_geom_bond_atom_site_label_2
_geom_bond_distance
_geom_bond_site_symmetry_2
O1 C13 1.4352(13) .
O1 H1 0.8400 .
C1 C2 1.3793(16) .
C1 C6 1.4003(16) .
C1 C13 1.5288(16) .
C2 C3 1.3963(17) .
C2 H2 0.9500 .
C3 C4 1.3915(17) .
C3 H3 0.9500 .
C4 C5 1.3862(17) .
C4 H4 0.9500 .
C5 C6 1.3903(16) .
C5 H5 0.9500 .
C6 C7 1.4678(16) .
C7 C8 1.3921(17) .
C7 C12 1.3985(16) .
C8 C9 1.3910(18) .
C8 H8 0.9500 .
C9 C10 1.3890(19) .
C9 H9 0.9500 .
C10 C11 1.3965(18) .
C10 H10 0.9500 .
C11 C12 1.3844(16) .
C11 H11 0.9500 .
C12 C13 1.5265(16) .
C13 C14 1.5349(16) .
C14 C15 1.3973(16) .
C14 C19 1.4101(16) .
C15 C16 1.3884(17) .
C15 H15 0.9500 .
C16 C17 1.3802(18) .
C16 H16 0.9500 .
C17 C18 1.3900(18) .
C17 H17 0.9500 .
C18 C19 1.3963(16) .
C18 H18 0.9500 .
C19 C20 1.5011(16) .
C21 C22 1.3871(16) 2_556
C21 C20 1.3945(17) .
C21 H21 0.9500 .
C20 C22 1.3951(16) .
C22 C21 1.3871(16) 2_556
C22 H22 0.9500 .
O1A C13A 1.4360(13) .
O1A H1A 0.8400 .
C1A C2A 1.3787(16) .
C1A C6A 1.4004(16) .
C1A C13A 1.5263(15) .
C2A C3A 1.3977(17) .
C2A H2A 0.9500 .
C3A C4A 1.3894(17) .
C3A H3A 0.9500 .
C4A C5A 1.3883(17) .
C4A H4A 0.9500 .
C5A C6A 1.3876(16) .
C5A H5A 0.9500 .
C6A C7A 1.4664(16) .
C7A C8A 1.3880(17) .
C7A C12A 1.4008(16) .
C8A C9A 1.3904(18) .
C8A H8A 0.9500 .
C9A C10A 1.3899(19) .
C9A H9A 0.9500 .
C10A C11A 1.4010(18) .
C10A H10A 0.9500 .
C11A C12A 1.3821(16) .
C11A H11A 0.9500 .
C12A C13A 1.5282(16) .
C13A C14A 1.5376(15) .
C14A C15A 1.3969(15) .
C14A C19A 1.4101(15) .
C15A C16A 1.3901(16) .
C15A H15A 0.9500 .
C16A C17A 1.3811(17) .
C16A H16A 0.9500 .
C17A C18A 1.3878(17) .
C17A H17A 0.9500 .
C18A C19A 1.3982(16) .
C18A H18A 0.9500 .
C19A C20A 1.4974(15) .
C21A C22A 1.3904(16) 2_666
C21A C20A 1.3935(16) .
C21A H21A 0.9500 .
C20A C22A 1.3958(16) .
C22A C21A 1.3904(16) 2_666
C22A H22A 0.9500 .
O1B C1B 1.4323(14) .
O1B H1B 0.8400 .
C1B C2B 1.502(2) .
C1B H1B1 0.9900 .
C1B H1B2 0.9900 .
C2B H2B1 0.9800 .
C2B H2B2 0.9800 .
C2B H2B3 0.9800 .
O1C C1C 1.4266(16) .
O1C H1C 0.8400 .
C1C C2C 1.500(3) .
C1C H1C1 0.9900 .
C1C H1C2 0.9900 .
C2C H2C1 0.9800 .
C2C H2C2 0.9800 .
C2C H2C3 0.9800 .

loop_
_geom_torsion_atom_site_label_1
_geom_torsion_atom_site_label_2
_geom_torsion_atom_site_label_3
_geom_torsion_atom_site_label_4
_geom_torsion
_geom_torsion_site_symmetry_1
_geom_torsion_site_symmetry_4
C6 C1 C2 C3 0.34(16) . .
C13 C1 C2 C3 177.00(10) . .
C1 C2 C3 C4 -0.18(17) . .
C2 C3 C4 C5 -0.06(17) . .
C3 C4 C5 C6 0.13(17) . .
C4 C5 C6 C1 0.03(16) . .
C4 C5 C6 C7 179.77(11) . .
C2 C1 C6 C5 -0.27(16) . .
C13 C1 C6 C5 -177.47(10) . .
C2 C1 C6 C7 179.94(10) . .
C13 C1 C6 C7 2.73(12) . .
C5 C6 C7 C8 -3.4(2) . .
C1 C6 C7 C8 176.40(11) . .
C5 C6 C7 C12 178.47(11) . .
C1 C6 C7 C12 -1.77(12) . .
C12 C7 C8 C9 -1.23(17) . .
C6 C7 C8 C9 -179.22(11) . .
C7 C8 C9 C10 0.25(18) . .
C8 C9 C10 C11 0.72(19) . .
C9 C10 C11 C12 -0.69(18) . .
C10 C11 C12 C7 -0.30(17) . .
C10 C11 C12 C13 179.20(11) . .
C8 C7 C12 C11 1.27(17) . .
C6 C7 C12 C11 179.68(10) . .
C8 C7 C12 C13 -178.31(10) . .
C6 C7 C12 C13 0.10(12) . .
C11 C12 C13 O1 67.76(14) . .
C7 C12 C13 O1 -112.70(10) . .
C11 C12 C13 C1 -178.12(11) . .
C7 C12 C13 C1 1.42(11) . .
C11 C12 C13 C14 -53.99(15) . .
C7 C12 C13 C14 125.55(10) . .
C2 C1 C13 O1 -66.44(14) . .
C6 C1 C13 O1 110.53(10) . .
C2 C1 C13 C12 -179.49(11) . .
C6 C1 C13 C12 -2.53(11) . .
C2 C1 C13 C14 58.96(15) . .
C6 C1 C13 C14 -124.08(10) . .
O1 C13 C14 C15 -15.50(14) . .
C12 C13 C14 C15 104.30(12) . .
C1 C13 C14 C15 -139.90(11) . .
O1 C13 C14 C19 167.25(10) . .
C12 C13 C14 C19 -72.94(13) . .
C1 C13 C14 C19 42.85(14) . .
C19 C14 C15 C16 -0.66(17) . .
C13 C14 C15 C16 -178.01(10) . .
C14 C15 C16 C17 -0.02(18) . .
C15 C16 C17 C18 0.42(19) . .
C16 C17 C18 C19 -0.13(19) . .
C17 C18 C19 C14 -0.55(18) . .
C17 C18 C19 C20 179.55(11) . .
C15 C14 C19 C18 0.92(17) . .
C13 C14 C19 C18 178.17(10) . .
C15 C14 C19 C20 -179.18(11) . .
C13 C14 C19 C20 -1.93(17) . .
C22 C21 C20 C22 0.99(18) 2_556 .
C22 C21 C20 C19 179.09(10) 2_556 .
C18 C19 C20 C21 -98.69(13) . .
C14 C19 C20 C21 81.41(15) . .
C18 C19 C20 C22 79.38(14) . .
C14 C19 C20 C22 -100.52(14) . .
C21 C20 C22 C21 -0.99(18) . 2_556
C19 C20 C22 C21 -179.11(10) . 2_556
C6A C1A C2A C3A -0.72(16) . .
C13A C1A C2A C3A -176.33(10) . .
C1A C2A C3A C4A 0.23(17) . .
C2A C3A C4A C5A 0.18(18) . .
C3A C4A C5A C6A -0.10(18) . .
C4A C5A C6A C1A -0.38(17) . .
C4A C5A C6A C7A 179.22(11) . .
C2A C1A C6A C5A 0.81(17) . .
C13A C1A C6A C5A 177.15(10) . .
C2A C1A C6A C7A -178.88(10) . .
C13A C1A C6A C7A -2.53(12) . .
C5A C6A C7A C8A 0.4(2) . .
C1A C6A C7A C8A -179.99(12) . .
C5A C6A C7A C12A -179.49(12) . .
C1A C6A C7A C12A 0.15(13) . .
C12A C7A C8A C9A 0.27(18) . .
C6A C7A C8A C9A -179.57(12) . .
C7A C8A C9A C10A -0.27(19) . .
C8A C9A C10A C11A 0.2(2) . .
C9A C10A C11A C12A -0.11(18) . .
C10A C11A C12A C7A 0.12(17) . .
C10A C11A C12A C13A 176.99(11) . .
C8A C7A C12A C11A -0.21(17) . .
C6A C7A C12A C11A 179.67(10) . .
C8A C7A C12A C13A -177.59(10) . .
C6A C7A C12A C13A 2.29(12) . .
C2A C1A C13A O1A 67.89(14) . .
C6A C1A C13A O1A -108.11(10) . .
C2A C1A C13A C12A 179.67(11) . .
C6A C1A C13A C12A 3.66(11) . .
C2A C1A C13A C14A -56.95(15) . .
C6A C1A C13A C14A 127.04(10) . .
C11A C12A C13A O1A -67.02(14) . .
C7A C12A C13A O1A 110.13(10) . .
C11A C12A C13A C1A 179.28(11) . .
C7A C12A C13A C1A -3.57(11) . .
C11A C12A C13A C14A 54.50(15) . .
C7A C12A C13A C14A -128.35(10) . .
O1A C13A C14A C15A 13.00(14) . .
C1A C13A C14A C15A 136.95(10) . .
C12A C13A C14A C15A -106.09(11) . .
O1A C13A C14A C19A -167.15(10) . .
C1A C13A C14A C19A -43.20(14) . .
C12A C13A C14A C19A 73.76(13) . .
C19A C14A C15A C16A 0.56(17) . .
C13A C14A C15A C16A -179.59(10) . .
C14A C15A C16A C17A -0.25(17) . .
C15A C16A C17A C18A -0.28(18) . .
C16A C17A C18A C19A 0.50(19) . .
C17A C18A C19A C14A -0.19(18) . .
C17A C18A C19A C20A 178.06(11) . .
C15A C14A C19A C18A -0.33(16) . .
C13A C14A C19A C18A 179.82(10) . .
C15A C14A C19A C20A -178.45(10) . .
C13A C14A C19A C20A 1.70(17) . .
C22A C21A C20A C22A 1.19(18) 2_666 .
C22A C21A C20A C19A 178.60(10) 2_666 .
C18A C19A C20A C21A -74.02(14) . .
C14A C19A C20A C21A 104.13(13) . .
C18A C19A C20A C22A 103.32(13) . .
C14A C19A C20A C22A -78.53(15) . .
C21A C20A C22A C21A -1.18(18) . 2_666
C19A C20A C22A C21A -178.54(10) . 2_666
